data_4130544
loop_
_publ_author_name
'Pinalli, Roberta'
'Brancatelli, Giovanna'
'Pedrini, Alessandro'
'Menozzi, Daniela'
'Hern\'andez, Daniel'
'Ballester, Pablo'
'Geremia, Silvano'
'Dalcanale, Enrico'

_publ_section_title
;
 The Origin of Selectivity in the Complexation of N-Methyl Amino Acids by
 Tetraphosphonate Cavitands.
;
_journal_issue 27
_journal_name_full 'Journal of the American Chemical Society'
_journal_page_first 8569
_journal_page_last 8580
_journal_paper_doi 10.1021/jacs.6b04372
_journal_volume 138
_journal_year 2016
_chemical_absolute_configuration rmad
_chemical_formula_moiety '2(C36 H36 O12 P4),2(C3 H7 N O2 S),5(C2 H3 F3 O)'
_chemical_formula_sum 'C88 H101 F15 N2 O33 P8 S2'
_chemical_formula_weight 2311.58
_space_group_IT_number 1
_space_group_name_Hall 'P 1'
_space_group_name_H-M_alt 'P 1'
_symmetry_cell_setting triclinic
_symmetry_Int_Tables_number 1
_symmetry_space_group_name_Hall 'P 1'
_symmetry_space_group_name_H-M 'P 1'
_atom_sites_solution_hydrogens geom
_audit_creation_date 2015-04-23T18:42:26-00:00
_audit_creation_method 'WinGX routine CIF_UPDATE'
_cell_angle_alpha 87.99(2)
_cell_angle_beta 87.73(3)
_cell_angle_gamma 83.400(10)
_cell_formula_units_Z 1
_cell_length_a 11.99(1)
_cell_length_b 12.82(1)
_cell_length_c 17.65(1)
_cell_measurement_temperature 100(2)
_cell_measurement_theta_max 27.499
_cell_measurement_theta_min 1.685
_cell_measurement_wavelength 0.7
_cell_volume 2692(3)
_computing_data_collection 'Elettra XRD1 Data Collection SW'
_computing_molecular_graphics Pymol
_computing_publication_material 'SHELXL-2013 (Sheldrick, 2013)'
_computing_structure_refinement 'SHELXL-2013 (Sheldrick, 2013)'
_computing_structure_solution 'SIR2011, updated version of SIR2008 (Burla et al., 2007)'
_diffrn_ambient_temperature 100(2)
_diffrn_measured_fraction_theta_full 0.897
_diffrn_measured_fraction_theta_max 0.889
_diffrn_measurement_device_type 'Dectris Pilatus 2M'
_diffrn_measurement_method 'CCD rotation images, thick slices'
_diffrn_radiation_monochromator Si111
_diffrn_radiation_source 'Elettra Synchrotron, Trieste (Italy)'
_diffrn_radiation_wavelength 0.7
_diffrn_reflns_av_unetI/netI 0.0999
_diffrn_reflns_Laue_measured_fraction_full 0.897
_diffrn_reflns_Laue_measured_fraction_max 0.889
_diffrn_reflns_number 22345
_diffrn_reflns_point_group_measured_fraction_full 0.873
_diffrn_reflns_point_group_measured_fraction_max 0.863
_diffrn_reflns_theta_full 24.835
_diffrn_reflns_theta_max 27.499
_diffrn_reflns_theta_min 1.685
_exptl_absorpt_coefficient_mu 0.257
_exptl_absorpt_correction_type none
_exptl_crystal_colour colorless
_exptl_crystal_density_diffrn 1.426
_exptl_crystal_description rod-like
_exptl_crystal_F_000 1194
_exptl_crystal_size_max 0.21
_exptl_crystal_size_mid 0.14
_exptl_crystal_size_min 0.04
_refine_diff_density_max 0.79
_refine_diff_density_min -0.943
_refine_diff_density_rms 0.175
_refine_ls_abs_structure_details
;
 Flack x determined using 10383 quotients [(I+)-(I-)]/[(I+)+(I-)]
 (Parsons, Flack and Wagner, Acta Cryst. B69 (2013) 249-259).
;
_refine_ls_abs_structure_Flack 0.091(19)
_refine_ls_extinction_method none
_refine_ls_goodness_of_fit_ref 1.144
_refine_ls_hydrogen_treatment constr
_refine_ls_matrix_type full
_refine_ls_number_parameters 1375
_refine_ls_number_reflns 22345
_refine_ls_number_restraints 14
_refine_ls_restrained_S_all 1.145
_refine_ls_R_factor_all 0.0688
_refine_ls_R_factor_gt 0.0684
_refine_ls_shift/su_max 0.008
_refine_ls_shift/su_mean 0.001
_refine_ls_structure_factor_coef Fsqd
_refine_ls_weighting_details 'w=1/[\s^2^(Fo^2^)+(0.1087P)^2^+1.4523P] where P=(Fo^2^+2Fc^2^)/3'
_refine_ls_weighting_scheme calc
_refine_ls_wR_factor_gt 0.1918
_refine_ls_wR_factor_ref 0.1922
_reflns_Friedel_coverage 0.941
_reflns_Friedel_fraction_full 0.849
_reflns_Friedel_fraction_max 0.837
_reflns_number_gt 22020
_reflns_number_total 22345
_reflns_threshold_expression 'I > 2\s(I)'
_cod_data_source_file ja6b04372_si_004.cif
_cod_data_source_block cys
_cod_database_code 4130544
_shelx_estimated_absorpt_t_min 0.948
_shelx_estimated_absorpt_t_max 0.99

loop_
_symmetry_equiv_pos_as_xyz
'x, y, z'

loop_
_atom_site_label
_atom_site_type_symbol
_atom_site_fract_x
_atom_site_fract_y
_atom_site_fract_z
_atom_site_U_iso_or_equiv
_atom_site_adp_type
_atom_site_occupancy
_atom_site_site_symmetry_order
_atom_site_calc_flag
_atom_site_refinement_flags_posn
_atom_site_refinement_flags_adp
_atom_site_refinement_flags_occupancy
_atom_site_disorder_assembly
_atom_site_disorder_group
C4AB C 0.6142(5) -0.1975(4) 0.3141(4) 0.0246(10) Uani 1 1 d . . . . .
C3AB C 0.5453(4) -0.0900(4) 0.3266(3) 0.0201(9) Uani 1 1 d . . . . .
H2C3 H 0.464 -0.099 0.3222 0.024 Uiso 1 1 calc R U . . .
C2AB C 0.5742(5) -0.0063(4) 0.2689(3) 0.0247(10) Uani 1 1 d . . . . .
H4C2 H 0.557 -0.0278 0.2177 0.03 Uiso 1 1 calc R U . . .
H3C2 H 0.6558 -0.0007 0.2694 0.03 Uiso 1 1 calc R U . . .
N1AB N 0.5621(4) -0.0573(3) 0.4051(3) 0.0223(8) Uani 1 1 d . . . . .
H3N2 H 0.6017 -0.0008 0.4031 0.033 Uiso 1 1 calc R U . . .
H1N2 H 0.6007 -0.1113 0.4313 0.033 Uiso 1 1 calc R U . . .
H2N2 H 0.4941 -0.0398 0.4288 0.033 Uiso 1 1 calc R U . . .
O2AB O 0.6616(4) -0.2388(3) 0.3710(3) 0.0361(11) Uani 1 1 d . . . . .
O4CY O 0.6136(4) -0.2343(4) 0.2489(3) 0.0348(10) Uani 1 1 d . . . . .
S1AB S 0.49744(12) 0.12164(10) 0.28708(8) 0.0268(3) Uani 1 1 d . . . . .
H1S2 H 0.5158 0.1472 0.3497 0.04 Uiso 1 1 calc R U . . .
C1A C 0.5189(4) 0.6157(3) 0.7766(2) 0.0143(8) Uani 1 1 d . . . . .
C1G C 0.5290(5) 0.7307(4) 0.7683(3) 0.0242(11) Uani 1 1 d . . . . .
H1G1 H 0.5996 0.7414 0.7408 0.036 Uiso 1 1 calc R U . . .
H1G2 H 0.5283 0.7607 0.8187 0.036 Uiso 1 1 calc R U . . .
H1G3 H 0.4657 0.7654 0.74 0.036 Uiso 1 1 calc R U . . .
C2I C 0.4972(4) 0.3985(3) 0.9285(2) 0.0121(8) Uani 1 1 d . . . . .
H1Z1 H 0.5247 0.323 0.9241 0.015 Uiso 1 1 calc R U . . .
H1Z2 H 0.5446 0.429 0.9646 0.015 Uiso 1 1 calc R U . . .
C1I C 0.4763(5) 0.7302(4) 0.5217(3) 0.0258(11) Uani 1 1 d . . . . .
H1M1 H 0.4187 0.76 0.4867 0.039 Uiso 1 1 calc R U . . .
H1M2 H 0.5362 0.6878 0.4934 0.039 Uiso 1 1 calc R U . . .
H1M3 H 0.5079 0.7872 0.546 0.039 Uiso 1 1 calc R U . . .
C1B C 0.5110(4) 0.5567(3) 0.7127(2) 0.0127(8) Uani 1 1 d . . . . .
C2B C 0.3320(4) 0.4988(3) 0.9979(2) 0.0107(7) Uani 1 1 d . . . . .
C2C C 0.3767(4) 0.4102(3) 0.9578(2) 0.0112(7) Uani 1 1 d . . . . .
C2D C 0.3049(4) 0.3377(4) 0.9419(2) 0.0123(8) Uani 1 1 d . . . . .
H2D H 0.3337 0.2779 0.914 0.015 Uiso 1 1 calc R U . . .
C2E C 0.1919(4) 0.3485(3) 0.9653(2) 0.0106(7) Uani 1 1 d . . . . .
C2F C 0.1530(4) 0.4390(3) 1.0046(2) 0.0119(8) Uani 1 1 d . . . . .
C2G C 0.1700(4) 0.6120(4) 1.0641(3) 0.0208(9) Uani 1 1 d . . . . .
H2G1 H 0.1018 0.6436 1.0394 0.031 Uiso 1 1 calc R U . . .
H2G2 H 0.225 0.663 1.0632 0.031 Uiso 1 1 calc R U . . .
H2G3 H 0.1513 0.5921 1.1168 0.031 Uiso 1 1 calc R U . . .
C2A C 0.2191(4) 0.5154(3) 1.0221(2) 0.0118(8) Uani 1 1 d . . . . .
C3I C 0.1151(4) 0.2676(3) 0.9470(2) 0.0131(8) Uani 1 1 d . . . . .
H2Z1 H 0.0583 0.2628 0.9889 0.016 Uiso 1 1 calc R U . . .
H2Z2 H 0.1597 0.198 0.943 0.016 Uiso 1 1 calc R U . . .
C2H C 0.5218(4) 0.7277(4) 1.0318(3) 0.0210(9) Uani 1 1 d . . . . .
H2M1 H 0.5564 0.784 1.004 0.032 Uiso 1 1 calc R U . . .
H2M2 H 0.5807 0.6768 1.0528 0.032 Uiso 1 1 calc R U . . .
H2M3 H 0.4726 0.7577 1.0731 0.032 Uiso 1 1 calc R U . . .
C3A C -0.0992(4) 0.3923(4) 0.8046(3) 0.0158(8) Uani 1 1 d . . . . .
C3B C -0.0455(4) 0.3619(3) 0.8714(3) 0.0132(8) Uani 1 1 d . . . . .
C3C C 0.0559(3) 0.2956(3) 0.8733(2) 0.0105(7) Uani 1 1 d . . . . .
C3D C 0.1040(4) 0.2593(3) 0.8050(2) 0.0128(8) Uani 1 1 d . . . . .
H3D H 0.1729 0.2145 0.8051 0.015 Uiso 1 1 calc R U . . .
C3E C 0.0540(4) 0.2869(3) 0.7366(2) 0.0129(8) Uani 1 1 d . . . . .
C3F C -0.0479(4) 0.3524(3) 0.7387(3) 0.0135(8) Uani 1 1 d . . . . .
C3G C -0.2079(4) 0.4638(4) 0.8044(3) 0.0207(9) Uani 1 1 d . . . . .
H3G1 H -0.2521 0.4511 0.851 0.031 Uiso 1 1 calc R U . . .
H3G2 H -0.2505 0.4498 0.7603 0.031 Uiso 1 1 calc R U . . .
H3G3 H -0.1918 0.5371 0.8018 0.031 Uiso 1 1 calc R U . . .
C1C C 0.5006(3) 0.4497(3) 0.7147(2) 0.0101(7) Uani 1 1 d . . . . .
C4I C 0.1113(4) 0.2506(4) 0.6623(3) 0.0141(8) Uani 1 1 d . . . . .
H3Z1 H 0.1572 0.1822 0.6708 0.017 Uiso 1 1 calc R U . . .
H3Z2 H 0.0538 0.2408 0.6252 0.017 Uiso 1 1 calc R U . . .
C3H C -0.1710(5) 0.5273(5) 1.0447(3) 0.0257(11) Uani 1 1 d . . . . .
H3M1 H -0.1579 0.5896 1.0722 0.039 Uiso 1 1 calc R U . . .
H3M2 H -0.1763 0.4681 1.0808 0.039 Uiso 1 1 calc R U . . .
H3M3 H -0.2413 0.5415 1.0177 0.039 Uiso 1 1 calc R U . . .
C4A C 0.2073(4) 0.4909(4) 0.5553(2) 0.0162(9) Uani 1 1 d . . . . .
C4B C 0.1413(4) 0.4146(4) 0.5846(2) 0.0136(8) Uani 1 1 d . . . . .
C4C C 0.1850(4) 0.3297(4) 0.6310(2) 0.0139(8) Uani 1 1 d . . . . .
C4D C 0.2967(4) 0.3247(3) 0.6488(2) 0.0133(8) Uani 1 1 d . . . . .
H4D H 0.3271 0.268 0.6806 0.016 Uiso 1 1 calc R U . . .
C4E C 0.3667(4) 0.3982(3) 0.6227(2) 0.0118(8) Uani 1 1 d . . . . .
C4F C 0.3169(4) 0.4814(3) 0.5759(2) 0.0140(8) Uani 1 1 d . . . . .
C4G C 0.1588(5) 0.5773(4) 0.5017(3) 0.0234(10) Uani 1 1 d . . . . .
H4G1 H 0.2199 0.6059 0.4722 0.035 Uiso 1 1 calc R U . . .
H4G2 H 0.1164 0.6333 0.5309 0.035 Uiso 1 1 calc R U . . .
H4G3 H 0.1086 0.5489 0.4673 0.035 Uiso 1 1 calc R U . . .
C1D C 0.4982(3) 0.3995(3) 0.7859(2) 0.0111(8) Uani 1 1 d . . . . .
H4AA H 0.4909 0.3264 0.7894 0.013 Uiso 1 1 calc R U . . .
C1H C 0.4882(4) 0.3898(3) 0.6443(2) 0.0127(8) Uani 1 1 d . . . . .
H4Z1 H 0.5167 0.3149 0.6532 0.015 Uiso 1 1 calc R U . . .
H4Z2 H 0.5338 0.418 0.602 0.015 Uiso 1 1 calc R U . . .
C4H C -0.1846(4) 0.4795(5) 0.5504(3) 0.0244(10) Uani 1 1 d . . . . .
H4M1 H -0.2511 0.518 0.5747 0.037 Uiso 1 1 calc R U . . .
H4M2 H -0.2014 0.4092 0.538 0.037 Uiso 1 1 calc R U . . .
H4M3 H -0.1636 0.5175 0.5038 0.037 Uiso 1 1 calc R U . . .
C1E C 0.5063(3) 0.4536(3) 0.8519(2) 0.0111(7) Uani 1 1 d . . . . .
C1F C 0.5162(4) 0.5605(3) 0.8463(2) 0.0130(8) Uani 1 1 d . . . . .
O1 O 0.3179(3) 0.6999(3) 0.6362(2) 0.0218(7) Uani 1 1 d . . . . .
O1A O 0.5209(3) 0.6088(3) 0.64116(18) 0.0156(6) Uani 1 1 d . . . . .
O1B O 0.3876(3) 0.5531(3) 0.54459(18) 0.0166(7) Uani 1 1 d . . . . .
O4 O -0.0488(3) 0.5634(3) 0.6519(2) 0.0203(7) Uani 1 1 d . . . . .
O4B O 0.0307(3) 0.4185(3) 0.5612(2) 0.0197(7) Uani 1 1 d . . . . .
O4A O -0.1024(3) 0.3762(3) 0.6696(2) 0.0176(6) Uani 1 1 d . . . . .
O3 O -0.0269(3) 0.5764(3) 0.9237(2) 0.0197(7) Uani 1 1 d . . . . .
O3A O -0.0976(3) 0.3961(3) 0.94008(19) 0.0149(6) Uani 1 1 d . . . . .
O3B O 0.0403(3) 0.4510(3) 1.03232(18) 0.0146(6) Uani 1 1 d . . . . .
O2 O 0.3488(3) 0.7274(3) 0.9329(2) 0.0194(7) Uani 1 1 d . . . . .
O2B O 0.4050(3) 0.5677(3) 1.02070(18) 0.0140(6) Uani 1 1 d . . . . .
O2A O 0.5369(3) 0.6129(3) 0.91180(18) 0.0153(6) Uani 1 1 d . . . . .
P1 P 0.41566(10) 0.65039(9) 0.59151(6) 0.0150(2) Uani 1 1 d . . . . .
P4 P -0.07159(10) 0.46846(9) 0.61338(7) 0.0162(2) Uani 1 1 d . . . . .
P3 P -0.05853(10) 0.49588(9) 0.97895(7) 0.0146(2) Uani 1 1 d . . . . .
P2 P 0.44153(10) 0.66367(9) 0.96896(6) 0.0134(2) Uani 1 1 d . . . . .
C4AA C 0.0676(5) 0.8470(4) 0.7780(3) 0.0247(11) Uani 1 1 d . . . . .
C3AA C 0.0824(4) 0.7269(3) 0.7684(3) 0.0183(9) Uani 1 1 d . . . . .
H1C3 H 0.0138 0.698 0.7905 0.022 Uiso 1 1 calc R U . . .
C2AA C 0.1837(5) 0.6717(4) 0.8073(3) 0.0219(9) Uani 1 1 d . . . . .
H1C2 H 0.1742 0.6821 0.8626 0.026 Uiso 1 1 calc R U . . .
H2C2 H 0.2513 0.704 0.789 0.026 Uiso 1 1 calc R U . . .
N1AA N 0.0904(4) 0.7069(3) 0.6847(2) 0.0202(8) Uani 1 1 d . . . . .
H1N1 H 0.164 0.696 0.6692 0.03 Uiso 1 1 calc R U . . .
H3N1 H 0.0559 0.7635 0.6589 0.03 Uiso 1 1 calc R U . . .
H2N1 H 0.0562 0.649 0.6756 0.03 Uiso 1 1 calc R U . . .
O2AA O 0.0745(4) 0.8770(3) 0.8442(3) 0.0310(9) Uani 1 1 d . . . . .
O1AA O 0.0475(5) 0.9023(3) 0.7187(3) 0.0357(10) Uani 1 1 d . . . . .
S1AA S 0.20527(11) 0.53137(10) 0.79011(7) 0.0232(3) Uani 1 1 d . . . . .
H1S1 H 0.1166 0.4963 0.7947 0.035 Uiso 1 1 calc R U . . .
C5B C 0.5472(4) 0.2200(4) 0.0755(2) 0.0138(8) Uani 1 1 d . . . . .
C5C C 0.5057(4) 0.3083(3) 0.1152(2) 0.0123(8) Uani 1 1 d . . . . .
C5D C 0.3932(4) 0.3181(3) 0.1380(2) 0.0106(7) Uani 1 1 d . . . . .
H5D H 0.3628 0.3783 0.1649 0.013 Uiso 1 1 calc R U . . .
C5E C 0.3235(3) 0.2425(3) 0.1229(2) 0.0096(7) Uani 1 1 d . . . . .
C5F C 0.3707(4) 0.1543(3) 0.0833(2) 0.0125(8) Uani 1 1 d . . . . .
C5G C 0.5320(4) 0.0457(4) 0.0159(3) 0.0226(10) Uani 1 1 d . . . . .
H5G1 H 0.5736 0.0684 -0.0295 0.034 Uiso 1 1 calc R U . . .
H5G2 H 0.4716 0.0063 0.0008 0.034 Uiso 1 1 calc R U . . .
H5G3 H 0.5832 0.0006 0.0484 0.034 Uiso 1 1 calc R U . . .
C5A C 0.4826(4) 0.1404(4) 0.0588(3) 0.0149(8) Uani 1 1 d . . . . .
C6I C 0.2013(4) 0.2546(3) 0.1491(2) 0.0110(7) Uani 1 1 d . . . . .
H5Z1 H 0.1564 0.2221 0.1124 0.013 Uiso 1 1 calc R U . . .
H5Z2 H 0.173 0.3301 0.1514 0.013 Uiso 1 1 calc R U . . .
C5H C 0.8723(4) 0.1421(4) 0.0295(3) 0.0235(10) Uani 1 1 d . . . . .
H5M1 H 0.9437 0.1303 0.0554 0.035 Uiso 1 1 calc R U . . .
H5M2 H 0.873 0.2034 -0.0052 0.035 Uiso 1 1 calc R U . . .
H5M3 H 0.8623 0.0801 0.0008 0.035 Uiso 1 1 calc R U . . .
C6B C 0.1745(4) 0.0960(3) 0.2355(2) 0.0119(8) Uani 1 1 d . . . . .
C6C C 0.1881(3) 0.2021(3) 0.2270(2) 0.0098(7) Uani 1 1 d . . . . .
C6D C 0.1935(4) 0.2589(3) 0.2927(2) 0.0107(7) Uani 1 1 d . . . . .
H6D H 0.2043 0.3311 0.2882 0.013 Uiso 1 1 calc R U . . .
C6E C 0.1836(4) 0.2119(3) 0.3645(2) 0.0109(8) Uani 1 1 d . . . . .
C6F C 0.1688(4) 0.1056(3) 0.3693(2) 0.0110(8) Uani 1 1 d . . . . .
C6G C 0.1501(5) -0.0696(4) 0.3142(3) 0.0208(10) Uani 1 1 d . . . . .
H6G1 H 0.1517 -0.0999 0.2639 0.031 Uiso 1 1 calc R U . . .
H6G2 H 0.0778 -0.0777 0.3403 0.031 Uiso 1 1 calc R U . . .
H6G3 H 0.2111 -0.1061 0.3438 0.031 Uiso 1 1 calc R U . . .
C6A C 0.1649(4) 0.0439(3) 0.3059(2) 0.0124(8) Uani 1 1 d . . . . .
C7I C 0.1942(4) 0.2737(4) 0.4349(2) 0.0142(8) Uani 1 1 d . . . . .
H6Z1 H 0.1686 0.3488 0.4247 0.017 Uiso 1 1 calc R U . . .
H6Z2 H 0.1462 0.2478 0.4768 0.017 Uiso 1 1 calc R U . . .
C6H C 0.1991(5) -0.0888(4) 0.0585(3) 0.0242(10) Uani 1 1 d . . . . .
H6M1 H 0.2561 -0.1334 0.0294 0.036 Uiso 1 1 calc R U . . .
H6M2 H 0.1527 -0.0431 0.0236 0.036 Uiso 1 1 calc R U . . .
H6M3 H 0.1515 -0.1331 0.0887 0.036 Uiso 1 1 calc R U . . .
C7A C 0.4698(4) 0.1624(4) 0.5266(2) 0.0166(9) Uani 1 1 d . . . . .
C7B C 0.3581(4) 0.1789(4) 0.5053(2) 0.0143(8) Uani 1 1 d . . . . .
C7C C 0.3150(4) 0.2612(3) 0.4575(2) 0.0128(8) Uani 1 1 d . . . . .
C7D C 0.3880(4) 0.3318(3) 0.4315(2) 0.0135(8) Uani 1 1 d . . . . .
H7D H 0.3603 0.3899 0.4 0.016 Uiso 1 1 calc R U . . .
C7E C 0.5005(4) 0.3202(3) 0.4499(2) 0.0127(8) Uani 1 1 d . . . . .
C7F C 0.5380(4) 0.2355(4) 0.4969(2) 0.0145(8) Uani 1 1 d . . . . .
C7G C 0.5119(5) 0.0762(5) 0.5811(3) 0.0244(10) Uani 1 1 d . . . . .
H7G1 H 0.5731 0.0307 0.5566 0.037 Uiso 1 1 calc R U . . .
H7G2 H 0.4506 0.0349 0.5966 0.037 Uiso 1 1 calc R U . . .
H7G3 H 0.5397 0.1067 0.6259 0.037 Uiso 1 1 calc R U . . .
C8I C 0.5788(4) 0.3986(4) 0.4192(3) 0.0162(8) Uani 1 1 d . . . . .
H7Z1 H 0.5349 0.468 0.4106 0.019 Uiso 1 1 calc R U . . .
H7Z2 H 0.6356 0.4066 0.4571 0.019 Uiso 1 1 calc R U . . .
C7H C 0.1776(5) -0.0541(5) 0.5664(3) 0.0300(12) Uani 1 1 d . . . . .
H7M1 H 0.1396 -0.1084 0.5437 0.045 Uiso 1 1 calc R U . . .
H7M2 H 0.1221 -0.0048 0.5929 0.045 Uiso 1 1 calc R U . . .
H7M3 H 0.2319 -0.087 0.6026 0.045 Uiso 1 1 calc R U . . .
C8A C 0.7907(4) 0.2584(4) 0.2771(3) 0.0161(8) Uani 1 1 d . . . . .
C8B C 0.7346(4) 0.2939(4) 0.3440(3) 0.0150(8) Uani 1 1 d . . . . .
C8C C 0.6369(4) 0.3627(3) 0.3461(3) 0.0142(8) Uani 1 1 d . . . . .
C8D C 0.5889(4) 0.3938(3) 0.2762(3) 0.0134(8) Uani 1 1 d . . . . .
H8D H 0.5204 0.4391 0.2759 0.016 Uiso 1 1 calc R U . . .
C8E C 0.6393(4) 0.3599(4) 0.2074(3) 0.0144(8) Uani 1 1 d . . . . .
C8F C 0.7392(4) 0.2936(4) 0.2101(3) 0.0151(8) Uani 1 1 d . . . . .
C8G C 0.8975(4) 0.1849(5) 0.2785(3) 0.0242(10) Uani 1 1 d . . . . .
H8G1 H 0.9524 0.2148 0.3084 0.036 Uiso 1 1 calc R U . . .
H8G2 H 0.9278 0.1748 0.2265 0.036 Uiso 1 1 calc R U . . .
H8G3 H 0.8821 0.1171 0.3014 0.036 Uiso 1 1 calc R U . . .
C5I C 0.5814(4) 0.3897(3) 0.1340(2) 0.0133(8) Uani 1 1 d . . . . .
H8Z1 H 0.6385 0.3954 0.0924 0.016 Uiso 1 1 calc R U . . .
H8Z2 H 0.5363 0.459 0.1387 0.016 Uiso 1 1 calc R U . . .
C8H C 0.8622(5) 0.1513(5) 0.5295(3) 0.0289(11) Uani 1 1 d . . . . .
H8M1 H 0.8438 0.1013 0.5701 0.043 Uiso 1 1 calc R U . . .
H8M2 H 0.8742 0.218 0.5516 0.043 Uiso 1 1 calc R U . . .
H8M3 H 0.9307 0.1228 0.5017 0.043 Uiso 1 1 calc R U . . .
O5 O 0.7357(3) 0.0772(3) 0.1482(2) 0.0244(8) Uani 1 1 d . . . . .
O5A O 0.6584(3) 0.2110(3) 0.04623(19) 0.0166(7) Uani 1 1 d . . . . .
O5B O 0.7943(3) 0.2636(3) 0.1412(2) 0.0179(7) Uani 1 1 d . . . . .
O6 O 0.3582(3) -0.0626(3) 0.1640(2) 0.0230(8) Uani 1 1 d . . . . .
O6A O 0.1622(3) 0.0398(3) 0.17011(18) 0.0131(6) Uani 1 1 d . . . . .
O6B O 0.2998(3) 0.0800(3) 0.06258(18) 0.0143(6) Uani 1 1 d . . . . .
O7 O 0.3435(3) -0.0453(3) 0.4539(2) 0.0200(7) Uani 1 1 d . . . . .
O7A O 0.2822(3) 0.1115(3) 0.53798(19) 0.0178(7) Uani 1 1 d . . . . .
O7B O 0.1502(3) 0.0590(3) 0.44137(18) 0.0167(7) Uani 1 1 d . . . . .
O8 O 0.7206(3) 0.0816(3) 0.4258(2) 0.0232(7) Uani 1 1 d . . . . .
O8A O 0.7874(3) 0.2647(3) 0.4124(2) 0.0179(7) Uani 1 1 d . . . . .
O8B O 0.6510(3) 0.2253(3) 0.52014(19) 0.0167(7) Uani 1 1 d . . . . .
P5 P 0.76041(10) 0.16483(9) 0.09757(7) 0.0157(2) Uani 1 1 d . . . . .
P6 P 0.26573(10) -0.01131(9) 0.11933(7) 0.0143(2) Uani 1 1 d . . . . .
P7 P 0.24844(11) 0.01418(10) 0.49456(7) 0.0169(2) Uani 1 1 d . . . . .
P8 P 0.75047(10) 0.17250(9) 0.46679(7) 0.0168(2) Uani 1 1 d . . . . .
C1SA C -0.1448(7) 0.8123(6) 0.9423(4) 0.0412(16) Uani 1 1 d . . . . .
H1SX H -0.1814 0.7964 0.992 0.049 Uiso 0.6 1 calc R U P A 1
H1SB H -0.0831 0.7556 0.9325 0.049 Uiso 0.6 1 calc R U P A 1
H1S0 H -0.1814 0.7964 0.992 0.049 Uiso 0.4 1 calc R U P B 2
H1SW H -0.0831 0.7556 0.9325 0.049 Uiso 0.4 1 calc R U P B 2
C2SA C -0.2269(5) 0.8141(5) 0.8829(5) 0.0368(15) Uani 1 1 d . . . . .
O1SA O -0.0991(5) 0.9098(4) 0.9456(3) 0.0386(11) Uani 1 1 d . . . . .
H1SA H -0.0422 0.9092 0.9161 0.058 Uiso 1 1 calc R U . . .
F1SA F -0.3155(4) 0.8868(4) 0.8910(4) 0.0620(15) Uani 1 1 d . . . . .
F2SA F -0.2686(4) 0.7222(4) 0.8842(4) 0.0683(18) Uani 1 1 d . . . . .
F3SA F -0.1827(4) 0.8305(4) 0.8142(2) 0.0446(10) Uani 1 1 d . . . . .
C1SB C 0.3686(8) -0.3213(6) 0.2223(5) 0.049(2) Uani 1 1 d . . . . .
H1S3 H 0.3212 -0.3355 0.18 0.059 Uiso 1 1 calc R U . . .
H1S4 H 0.3711 -0.2445 0.2235 0.059 Uiso 1 1 calc R U . . .
C2SB C 0.3187(6) -0.3593(6) 0.2952(5) 0.0443(18) Uani 1 1 d . . . . .
O1SB O 0.4797(6) -0.3730(4) 0.2100(3) 0.0462(14) Uani 1 1 d . . . . .
H1SQ H 0.5122 -0.3808 0.2515 0.069 Uiso 1 1 calc R U . . .
F1SB F 0.3137(4) -0.4628(3) 0.2960(4) 0.0646(17) Uani 1 1 d . . . . .
F2SB F 0.3804(6) -0.3441(7) 0.3544(3) 0.084(2) Uani 1 1 d . . . . .
F3SB F 0.2148(4) -0.3143(4) 0.3059(6) 0.099(3) Uani 1 1 d . . . . .
C1SC C -0.1393(5) 1.1026(4) 0.7800(3) 0.0237(10) Uani 1 1 d . . . . .
H1S5 H -0.111 1.1592 0.8079 0.028 Uiso 1 1 calc R U . . .
H1S6 H -0.1308 1.0374 0.8121 0.028 Uiso 1 1 calc R U . . .
C2SC C -0.2583(6) 1.1314(6) 0.7635(5) 0.0446(18) Uani 1 1 d . . . . .
O1SC O -0.0771(4) 1.0869(4) 0.7107(2) 0.0351(10) Uani 1 1 d . . . . .
H1SC H -0.0482 1.0241 0.709 0.053 Uiso 1 1 calc R U . . .
F1SC F -0.2754(4) 1.2188(4) 0.7190(3) 0.0594(14) Uani 1 1 d . . . . .
F2SC F -0.3018(5) 1.0521(6) 0.7303(4) 0.0751(18) Uani 1 1 d . . . . .
F3SC F -0.3199(5) 1.1509(6) 0.8258(4) 0.087(2) Uani 1 1 d . . . . .
C1SD C 0.3116(6) 0.9784(5) 0.8651(4) 0.0374(15) Uani 1 1 d . . . . .
H1S7 H 0.3091 0.9018 0.8611 0.045 Uiso 1 1 calc R U . . .
H1S8 H 0.3547 0.9896 0.9102 0.045 Uiso 1 1 calc R U . . .
C2SD C 0.3702(6) 1.0194(5) 0.7956(4) 0.0339(13) Uani 1 1 d . . . . .
O1SD O 0.2040(5) 1.0275(3) 0.8742(3) 0.0363(11) Uani 1 1 d . . . . .
H1SD H 0.158 0.9863 0.8628 0.054 Uiso 1 1 calc R U . . .
F1SD F 0.4767(4) 0.9757(4) 0.7857(5) 0.0705(19) Uani 1 1 d . . . . .
F3SD F 0.3747(4) 1.1225(3) 0.7965(4) 0.0584(15) Uani 1 1 d . . . . .
F2SD F 0.3184(6) 1.0020(7) 0.7323(3) 0.083(2) Uani 1 1 d . . . . .
C1SF C 0.8300(8) -0.1603(7) 0.1388(4) 0.0194(16) Uani 0.6 1 d . . P . .
H1SY H 0.768 -0.1028 0.1446 0.023 Uiso 0.6 1 calc R U P . .
H1SZ H 0.8664 -0.1515 0.088 0.023 Uiso 0.6 1 calc R U P . .
C2SF C 0.9151(7) -0.1521(7) 0.1990(5) 0.0198(16) Uani 0.6 1 d . . P . .
F1SF F 1.0036(7) -0.2292(5) 0.1985(5) 0.053(2) Uani 0.6 1 d . . P . .
O1SF O 0.7862(6) -0.2563(5) 0.1436(3) 0.0232(13) Uani 0.6 1 d . . P . .
H1SF H 0.7166 -0.2462 0.1529 0.035 Uiso 0.6 1 calc R U P . .
F2SF F 0.8675(7) -0.1577(8) 0.2676(4) 0.053(2) Uani 0.6 1 d . U P . .
F3SF F 0.9605(5) -0.0622(5) 0.1917(4) 0.0334(14) Uani 0.6 1 d . . P . .
F3SG F 1.009(4) 0.575(4) 0.328(3) 0.203(18) Uiso 0.4 1 d D . P . .
F1SG F 0.987(3) 0.469(3) 0.241(2) 0.159(12) Uiso 0.4 1 d . . P . .
C1SG C 0.830(4) 0.540(6) 0.296(3) 0.26(5) Uiso 0.4 1 d D . P . .
H1S9 H 0.8232 0.6001 0.2592 0.315 Uiso 0.4 1 calc R U P . .
H1SE H 0.7863 0.4851 0.2789 0.315 Uiso 0.4 1 calc R U P . .
C2SG C 0.953(3) 0.497(2) 0.3042(18) 0.071(7) Uiso 0.4 1 d D . P . .
O1SG O 0.792(5) 0.573(6) 0.371(4) 0.25(3) Uiso 0.4 1 d D . P . .
H1SG H 0.7656 0.5234 0.3954 0.38 Uiso 0.4 1 calc R U P . .
F2SG F 0.9677(18) 0.4227(17) 0.3562(12) 0.091(6) Uiso 0.4 1 d D . P . .

loop_
_atom_site_aniso_label
_atom_site_aniso_U_11
_atom_site_aniso_U_22
_atom_site_aniso_U_33
_atom_site_aniso_U_23
_atom_site_aniso_U_13
_atom_site_aniso_U_12
C4AB 0.021(2) 0.017(2) 0.036(3) -0.0023(19) 0.006(2) -0.0041(17)
C3AB 0.016(2) 0.019(2) 0.025(2) -0.0018(17) 0.0006(18) -0.0023(16)
C2AB 0.024(2) 0.023(2) 0.026(2) -0.0010(18) 0.001(2) 0.0021(19)
N1AB 0.026(2) 0.0163(18) 0.025(2) 0.0004(15) -0.0002(17) -0.0012(15)
O2AB 0.040(3) 0.0226(19) 0.040(2) 0.0074(17) 0.008(2) 0.0139(18)
O4CY 0.030(2) 0.036(2) 0.039(2) -0.0113(18) 0.0059(19) -0.0032(17)
S1AB 0.0292(7) 0.0201(6) 0.0292(6) 0.0036(5) -0.0037(5) 0.0044(5)
C1A 0.020(2) 0.0114(18) 0.0109(18) 0.0008(15) 0.0056(16) -0.0031(15)
C1G 0.040(3) 0.015(2) 0.019(2) -0.0001(17) 0.004(2) -0.0110(19)
C2I 0.0108(19) 0.0160(18) 0.0094(17) 0.0013(14) -0.0011(15) -0.0014(14)
C1I 0.034(3) 0.026(2) 0.016(2) 0.0086(18) 0.001(2) -0.003(2)
C1B 0.015(2) 0.0112(18) 0.0107(18) 0.0048(14) 0.0034(16) -0.0001(14)
C2B 0.0104(19) 0.0148(18) 0.0074(16) 0.0030(14) -0.0025(14) -0.0041(15)
C2C 0.0076(18) 0.0184(19) 0.0074(16) 0.0051(14) -0.0034(14) -0.0016(15)
C2D 0.0101(19) 0.0180(19) 0.0083(17) 0.0054(14) -0.0016(15) -0.0005(15)
C2E 0.0131(19) 0.0115(17) 0.0077(16) 0.0022(14) -0.0029(15) -0.0042(14)
C2F 0.013(2) 0.0138(18) 0.0087(17) 0.0024(14) 0.0027(15) -0.0011(15)
C2G 0.020(2) 0.025(2) 0.018(2) -0.0111(18) 0.0030(18) -0.0045(18)
C2A 0.0127(19) 0.0158(19) 0.0072(16) -0.0003(14) 0.0017(15) -0.0031(15)
C3I 0.0118(19) 0.0152(18) 0.0128(18) 0.0029(15) -0.0013(16) -0.0051(15)
C2H 0.020(2) 0.029(2) 0.016(2) -0.0072(17) 0.0020(18) -0.0117(18)
C3A 0.0094(19) 0.018(2) 0.020(2) 0.0015(16) -0.0019(17) -0.0010(15)
C3B 0.0081(18) 0.0152(19) 0.017(2) -0.0005(15) -0.0029(16) -0.0022(15)
C3C 0.0063(17) 0.0113(17) 0.0142(18) 0.0010(14) -0.0023(15) -0.0017(14)
C3D 0.0132(19) 0.0099(17) 0.0150(19) -0.0006(14) -0.0016(16) 0.0005(14)
C3E 0.0111(19) 0.0149(18) 0.0125(18) -0.0006(15) -0.0016(16) 0.0001(15)
C3F 0.0089(18) 0.0143(18) 0.018(2) -0.0002(15) -0.0064(16) -0.0004(15)
C3G 0.0079(19) 0.029(2) 0.025(2) -0.0046(19) -0.0036(18) 0.0043(17)
C1C 0.0071(17) 0.0135(18) 0.0096(17) -0.0005(14) -0.0032(14) -0.0004(13)
C4I 0.014(2) 0.0156(19) 0.0130(18) -0.0016(15) -0.0028(16) -0.0011(15)
C3H 0.019(2) 0.030(3) 0.028(3) -0.008(2) 0.009(2) -0.0035(19)
C4A 0.021(2) 0.017(2) 0.0095(18) -0.0003(15) -0.0019(17) 0.0028(17)
C4B 0.012(2) 0.0164(19) 0.0109(17) 0.0006(15) -0.0030(15) 0.0039(15)
C4C 0.016(2) 0.0162(19) 0.0089(17) -0.0016(15) -0.0008(16) 0.0006(15)
C4D 0.016(2) 0.0133(18) 0.0100(17) -0.0020(14) -0.0024(16) 0.0016(15)
C4E 0.0130(19) 0.0147(18) 0.0068(16) -0.0033(14) -0.0014(15) 0.0040(15)
C4F 0.019(2) 0.0145(18) 0.0072(16) -0.0002(14) -0.0001(16) 0.0024(16)
C4G 0.024(2) 0.025(2) 0.020(2) 0.0110(18) -0.0034(19) 0.0024(19)
C1D 0.0076(17) 0.0116(17) 0.0134(18) 0.0028(15) -0.0017(15) 0.0010(14)
C1H 0.014(2) 0.0148(18) 0.0091(17) -0.0025(14) 0.0007(15) 0.0015(15)
C4H 0.017(2) 0.031(3) 0.026(2) 0.0001(19) -0.015(2) -0.0016(19)
C1E 0.0056(17) 0.0146(18) 0.0121(18) 0.0011(14) 0.0001(14) 0.0021(13)
C1F 0.0139(19) 0.0146(19) 0.0106(18) -0.0011(15) 0.0033(16) -0.0035(15)
O1 0.0218(18) 0.0204(16) 0.0209(16) -0.0015(13) 0.0072(14) 0.0055(13)
O1A 0.0206(16) 0.0159(14) 0.0092(13) 0.0044(11) 0.0032(12) 0.0000(12)
O1B 0.0201(16) 0.0184(15) 0.0100(13) 0.0056(11) 0.0005(12) 0.0012(12)
O4 0.0174(17) 0.0232(17) 0.0218(16) -0.0050(13) -0.0053(14) -0.0051(13)
O4B 0.0150(16) 0.0296(18) 0.0140(14) -0.0019(13) -0.0057(13) 0.0027(13)
O4A 0.0137(15) 0.0224(16) 0.0170(15) 0.0002(12) -0.0070(13) -0.0015(12)
O3 0.0173(16) 0.0171(15) 0.0242(17) 0.0034(13) 0.0001(14) -0.0013(12)
O3A 0.0096(14) 0.0183(15) 0.0172(15) -0.0017(12) 0.0021(12) -0.0039(11)
O3B 0.0115(15) 0.0194(15) 0.0132(14) -0.0018(12) 0.0044(12) -0.0048(12)
O2 0.0194(17) 0.0200(16) 0.0186(15) 0.0007(12) -0.0030(14) -0.0006(13)
O2B 0.0158(15) 0.0179(15) 0.0096(13) -0.0001(11) -0.0026(12) -0.0064(12)
O2A 0.0179(16) 0.0181(15) 0.0106(13) -0.0039(11) 0.0014(12) -0.0042(12)
P1 0.0193(6) 0.0133(5) 0.0111(5) 0.0040(4) 0.0015(4) 0.0015(4)
P4 0.0130(5) 0.0187(5) 0.0165(5) -0.0011(4) -0.0076(4) 0.0025(4)
P3 0.0111(5) 0.0142(5) 0.0182(5) -0.0016(4) 0.0032(4) -0.0012(4)
P2 0.0136(5) 0.0155(5) 0.0119(5) -0.0014(4) 0.0002(4) -0.0049(4)
C4AA 0.025(3) 0.015(2) 0.032(3) -0.0049(18) 0.013(2) -0.0006(18)
C3AA 0.019(2) 0.0149(19) 0.020(2) -0.0005(16) 0.0047(18) -0.0019(16)
C2AA 0.021(2) 0.019(2) 0.026(2) -0.0051(17) -0.001(2) -0.0023(17)
N1AA 0.021(2) 0.0193(18) 0.0194(18) 0.0013(15) 0.0016(16) 0.0015(15)
O2AA 0.034(2) 0.0216(18) 0.038(2) -0.0101(16) 0.0082(19) -0.0062(15)
O1AA 0.047(3) 0.0221(19) 0.035(2) -0.0003(16) 0.014(2) 0.0040(17)
S1AA 0.0254(6) 0.0188(5) 0.0231(6) 0.0037(4) 0.0013(5) 0.0053(4)
C5B 0.0118(19) 0.017(2) 0.0120(18) 0.0035(15) 0.0011(16) -0.0017(15)
C5C 0.0105(19) 0.0138(18) 0.0121(17) 0.0055(15) -0.0008(15) -0.0011(15)
C5D 0.012(2) 0.0121(17) 0.0079(16) -0.0002(13) -0.0028(15) -0.0009(14)
C5E 0.0083(18) 0.0121(17) 0.0078(16) 0.0020(13) 0.0005(14) 0.0002(14)
C5F 0.015(2) 0.0144(18) 0.0087(17) 0.0019(14) -0.0013(15) -0.0049(15)
C5G 0.018(2) 0.021(2) 0.029(2) -0.0095(19) 0.008(2) -0.0051(17)
C5A 0.015(2) 0.0160(19) 0.0132(19) -0.0006(15) -0.0008(16) -0.0016(15)
C6I 0.0092(18) 0.0155(18) 0.0078(17) 0.0041(14) -0.0021(14) -0.0002(14)
C5H 0.015(2) 0.028(2) 0.028(2) 0.0001(19) 0.011(2) -0.0037(18)
C6B 0.0098(18) 0.0154(19) 0.0105(18) 0.0007(15) -0.0004(15) -0.0009(14)
C6C 0.0095(18) 0.0112(17) 0.0086(17) 0.0007(14) -0.0002(15) -0.0004(14)
C6D 0.0094(18) 0.0117(17) 0.0099(18) 0.0013(14) 0.0005(14) 0.0034(14)
C6E 0.0094(18) 0.0136(18) 0.0082(17) 0.0004(14) 0.0018(14) 0.0049(14)
C6F 0.0125(19) 0.0147(18) 0.0048(16) 0.0030(14) -0.0001(14) 0.0009(14)
C6G 0.031(3) 0.015(2) 0.017(2) 0.0024(16) 0.0005(19) -0.0046(18)
C6A 0.0115(18) 0.0133(18) 0.0122(18) -0.0003(15) 0.0006(15) -0.0007(14)
C7I 0.012(2) 0.019(2) 0.0097(17) -0.0030(15) -0.0008(15) 0.0068(15)
C6H 0.028(3) 0.024(2) 0.022(2) -0.0110(18) 0.007(2) -0.0089(19)
C7A 0.020(2) 0.022(2) 0.0070(17) -0.0008(15) -0.0041(16) 0.0040(17)
C7B 0.016(2) 0.019(2) 0.0070(16) 0.0013(15) -0.0003(15) 0.0038(16)
C7C 0.0124(19) 0.0148(18) 0.0098(17) -0.0012(15) -0.0031(15) 0.0062(15)
C7D 0.016(2) 0.0164(19) 0.0068(17) -0.0004(14) -0.0034(15) 0.0055(15)
C7E 0.013(2) 0.0160(19) 0.0086(17) -0.0045(15) -0.0056(15) 0.0027(15)
C7F 0.0103(19) 0.023(2) 0.0095(17) -0.0022(16) -0.0068(15) 0.0035(16)
C7G 0.024(2) 0.030(3) 0.018(2) 0.0089(19) -0.0077(19) 0.004(2)
C8I 0.017(2) 0.0154(19) 0.0164(19) -0.0054(15) -0.0060(17) 0.0026(16)
C7H 0.034(3) 0.037(3) 0.018(2) 0.016(2) 0.001(2) -0.005(2)
C8A 0.0072(18) 0.020(2) 0.020(2) 0.0014(17) -0.0058(17) 0.0016(15)
C8B 0.0105(19) 0.019(2) 0.0151(19) 0.0020(16) -0.0068(16) 0.0001(15)
C8C 0.014(2) 0.0117(18) 0.017(2) -0.0007(15) -0.0056(17) -0.0007(15)
C8D 0.0114(19) 0.0136(19) 0.0151(19) 0.0015(15) -0.0033(16) -0.0009(15)
C8E 0.014(2) 0.0155(19) 0.0139(19) 0.0024(15) -0.0008(16) -0.0019(15)
C8F 0.0108(19) 0.020(2) 0.0142(19) -0.0017(16) 0.0014(16) -0.0023(16)
C8G 0.008(2) 0.031(3) 0.032(3) -0.001(2) -0.0044(19) 0.0046(18)
C5I 0.0118(18) 0.0149(19) 0.0133(18) 0.0037(15) -0.0024(16) -0.0026(15)
C8H 0.023(3) 0.034(3) 0.029(3) 0.000(2) -0.015(2) 0.008(2)
O5 0.0259(19) 0.0182(16) 0.0280(18) 0.0062(14) 0.0069(15) -0.0028(14)
O5A 0.0145(16) 0.0189(15) 0.0158(15) 0.0010(12) 0.0086(13) -0.0023(12)
O5B 0.0103(14) 0.0225(16) 0.0204(16) -0.0007(13) 0.0024(13) -0.0007(12)
O6 0.0168(16) 0.0212(16) 0.0298(18) 0.0080(14) -0.0035(15) 0.0014(13)
O6A 0.0105(14) 0.0175(14) 0.0119(13) -0.0042(11) 0.0007(12) -0.0036(11)
O6B 0.0143(15) 0.0168(14) 0.0126(14) -0.0016(11) -0.0009(12) -0.0051(12)
O7 0.0202(17) 0.0177(15) 0.0193(16) 0.0030(12) 0.0028(13) 0.0071(13)
O7A 0.0197(16) 0.0216(16) 0.0111(13) 0.0034(12) 0.0020(13) 0.0004(13)
O7B 0.0155(16) 0.0229(16) 0.0105(14) 0.0052(12) 0.0038(12) -0.0002(12)
O8 0.0220(18) 0.0191(16) 0.0282(18) -0.0024(14) -0.0007(15) -0.0001(13)
O8A 0.0146(15) 0.0176(15) 0.0209(16) 0.0020(12) -0.0090(13) 0.0027(12)
O8B 0.0133(16) 0.0221(16) 0.0136(14) -0.0011(12) -0.0085(12) 0.0057(12)
P5 0.0114(5) 0.0166(5) 0.0185(5) 0.0013(4) 0.0052(4) -0.0022(4)
P6 0.0145(5) 0.0149(5) 0.0136(5) -0.0014(4) 0.0024(4) -0.0020(4)
P7 0.0179(5) 0.0190(5) 0.0120(5) 0.0069(4) 0.0016(4) 0.0018(4)
P8 0.0143(5) 0.0168(5) 0.0182(5) 0.0010(4) -0.0074(4) 0.0041(4)
C1SA 0.052(4) 0.033(3) 0.038(3) -0.003(3) 0.013(3) -0.008(3)
C2SA 0.022(3) 0.028(3) 0.059(4) 0.002(3) 0.013(3) -0.003(2)
O1SA 0.048(3) 0.035(2) 0.033(2) -0.0179(19) 0.007(2) -0.004(2)
F1SA 0.036(2) 0.051(3) 0.093(4) -0.006(3) 0.017(3) 0.014(2)
F2SA 0.039(2) 0.036(2) 0.132(6) 0.005(3) 0.001(3) -0.019(2)
F3SA 0.039(2) 0.063(3) 0.0334(19) -0.0067(19) 0.0034(18) -0.013(2)
C1SB 0.061(5) 0.039(4) 0.053(4) 0.025(3) -0.041(4) -0.026(3)
C2SB 0.027(3) 0.029(3) 0.074(5) 0.012(3) -0.003(3) 0.006(2)
O1SB 0.073(4) 0.033(2) 0.035(2) -0.0088(19) 0.010(3) -0.019(2)
F1SB 0.044(2) 0.0233(19) 0.119(5) 0.029(2) 0.024(3) 0.0065(17)
F2SB 0.075(4) 0.147(7) 0.034(2) -0.021(3) 0.005(3) -0.024(4)
F3SB 0.030(2) 0.027(2) 0.236(10) 0.019(4) 0.015(4) 0.0054(18)
C1SC 0.028(3) 0.019(2) 0.024(2) 0.0031(17) -0.007(2) -0.0013(19)
C2SC 0.029(3) 0.048(4) 0.055(4) 0.027(3) -0.008(3) -0.002(3)
O1SC 0.049(3) 0.030(2) 0.0230(18) 0.0000(15) -0.0036(18) 0.0066(19)
F1SC 0.045(3) 0.054(3) 0.072(3) 0.030(3) -0.009(2) 0.017(2)
F2SC 0.057(3) 0.092(4) 0.083(4) 0.026(3) -0.029(3) -0.039(3)
F3SC 0.045(3) 0.102(5) 0.096(4) 0.041(4) 0.034(3) 0.035(3)
C1SD 0.047(4) 0.023(3) 0.044(3) 0.012(2) -0.019(3) -0.010(3)
C2SD 0.033(3) 0.019(3) 0.049(4) 0.000(2) -0.006(3) 0.004(2)
O1SD 0.055(3) 0.0182(18) 0.037(2) -0.0078(16) 0.003(2) -0.0081(18)
F1SD 0.033(2) 0.025(2) 0.151(6) -0.004(3) 0.011(3) 0.0054(17)
F3SD 0.049(3) 0.0207(18) 0.100(4) 0.018(2) 0.020(3) 0.0034(17)
F2SD 0.066(4) 0.150(7) 0.036(3) -0.018(3) 0.003(3) -0.019(4)
C1SF 0.032(4) 0.019(3) 0.009(3) 0.009(3) -0.005(3) -0.011(3)
C2SF 0.008(3) 0.020(4) 0.031(4) 0.009(3) -0.004(3) -0.004(3)
F1SF 0.054(5) 0.020(3) 0.082(6) -0.003(3) -0.026(4) 0.022(3)
O1SF 0.036(4) 0.016(3) 0.018(3) -0.012(2) 0.016(3) -0.006(2)
F2SF 0.046(4) 0.105(7) 0.020(3) 0.001(3) -0.014(3) -0.052(4)
F3SF 0.018(2) 0.023(3) 0.061(4) 0.007(3) -0.002(3) -0.009(2)

loop_
_atom_type_symbol
_atom_type_description
_atom_type_scat_dispersion_real
_atom_type_scat_dispersion_imag
_atom_type_scat_source
C C 0.003 0.0016 'International Tables Vol C Tables 4.2.6.8 and 6.1.1.4'
N N 0.0059 0.0032 'International Tables Vol C Tables 4.2.6.8 and 6.1.1.4'
O O 0.0105 0.0059 'International Tables Vol C Tables 4.2.6.8 and 6.1.1.4'
F F 0.017 0.01 'International Tables Vol C Tables 4.2.6.8 and 6.1.1.4'
P P 0.1001 0.0923 'International Tables Vol C Tables 4.2.6.8 and 6.1.1.4'
S S 0.1218 0.1208 'International Tables Vol C Tables 4.2.6.8 and 6.1.1.4'
H H 0 0 'International Tables Vol C Tables 4.2.6.8 and 6.1.1.4'

loop_
_geom_angle_atom_site_label_1
_geom_angle_atom_site_label_2
_geom_angle_atom_site_label_3
_geom_angle
O2AB C4AB O4CY 127.8(5)
O2AB C4AB C3AB 115.4(5)
O4CY C4AB C3AB 116.8(5)
N1AB C3AB C2AB 110.8(4)
N1AB C3AB C4AB 108.7(4)
C2AB C3AB C4AB 113.2(4)
N1AB C3AB H2C3 108
C2AB C3AB H2C3 108
C4AB C3AB H2C3 108
C3AB C2AB S1AB 112.7(4)
C3AB C2AB H4C2 109.1
S1AB C2AB H4C2 109.1
C3AB C2AB H3C2 109.1
S1AB C2AB H3C2 109.1
H4C2 C2AB H3C2 107.8
C3AB N1AB H3N2 109.5
C3AB N1AB H1N2 109.5
H3N2 N1AB H1N2 109.5
C3AB N1AB H2N2 109.5
H3N2 N1AB H2N2 109.5
H1N2 N1AB H2N2 109.5
C2AB S1AB H1S2 109.5
C1B C1A C1F 115.7(4)
C1B C1A C1G 120.2(4)
C1F C1A C1G 124.1(4)
C1A C1G H1G1 109.5
C1A C1G H1G2 109.5
H1G1 C1G H1G2 109.5
C1A C1G H1G3 109.5
H1G1 C1G H1G3 109.5
H1G2 C1G H1G3 109.5
C2C C2I C1E 110.0(3)
C2C C2I H1Z1 109.7
C1E C2I H1Z1 109.7
C2C C2I H1Z2 109.7
C1E C2I H1Z2 109.7
H1Z1 C2I H1Z2 108.2
P1 C1I H1M1 109.5
P1 C1I H1M2 109.5
H1M1 C1I H1M2 109.5
P1 C1I H1M3 109.5
H1M1 C1I H1M3 109.5
H1M2 C1I H1M3 109.5
C1C C1B C1A 124.4(4)
C1C C1B O1A 118.3(4)
C1A C1B O1A 117.1(4)
O2B C2B C2A 118.6(4)
O2B C2B C2C 118.6(4)
C2A C2B C2C 122.6(4)
C2D C2C C2B 117.7(4)
C2D C2C C2I 121.2(4)
C2B C2C C2I 120.9(4)
C2C C2D C2E 122.7(4)
C2C C2D H2D 118.6
C2E C2D H2D 118.6
C2D C2E C2F 116.4(4)
C2D C2E C3I 121.5(4)
C2F C2E C3I 122.0(4)
C2A C2F C2E 124.4(4)
C2A C2F O3B 117.2(4)
C2E C2F O3B 118.3(4)
C2A C2G H2G1 109.5
C2A C2G H2G2 109.5
H2G1 C2G H2G2 109.5
C2A C2G H2G3 109.5
H2G1 C2G H2G3 109.5
H2G2 C2G H2G3 109.5
C2F C2A C2B 116.2(4)
C2F C2A C2G 121.0(4)
C2B C2A C2G 122.8(4)
C2E C3I C3C 111.6(3)
C2E C3I H2Z1 109.3
C3C C3I H2Z1 109.3
C2E C3I H2Z2 109.3
C3C C3I H2Z2 109.3
H2Z1 C3I H2Z2 108
P2 C2H H2M1 109.5
P2 C2H H2M2 109.5
H2M1 C2H H2M2 109.5
P2 C2H H2M3 109.5
H2M1 C2H H2M3 109.5
H2M2 C2H H2M3 109.5
C3F C3A C3B 116.3(4)
C3F C3A C3G 122.0(4)
C3B C3A C3G 121.7(4)
C3A C3B C3C 122.9(4)
C3A C3B O3A 118.2(4)
C3C C3B O3A 118.8(4)
C3D C3C C3B 118.0(4)
C3D C3C C3I 120.3(4)
C3B C3C C3I 121.6(4)
C3E C3D C3C 121.5(4)
C3E C3D H3D 119.2
C3C C3D H3D 119.2
C3D C3E C3F 117.6(4)
C3D C3E C4I 120.5(4)
C3F C3E C4I 121.8(4)
C3A C3F C3E 123.6(4)
C3A C3F O4A 118.5(4)
C3E C3F O4A 117.8(4)
C3A C3G H3G1 109.5
C3A C3G H3G2 109.5
H3G1 C3G H3G2 109.5
C3A C3G H3G3 109.5
H3G1 C3G H3G3 109.5
H3G2 C3G H3G3 109.5
C1B C1C C1D 116.9(4)
C1B C1C C1H 122.6(4)
C1D C1C C1H 120.4(4)
C4C C4I C3E 110.4(4)
C4C C4I H3Z1 109.6
C3E C4I H3Z1 109.6
C4C C4I H3Z2 109.6
C3E C4I H3Z2 109.6
H3Z1 C4I H3Z2 108.1
P3 C3H H3M1 109.5
P3 C3H H3M2 109.5
H3M1 C3H H3M2 109.5
P3 C3H H3M3 109.5
H3M1 C3H H3M3 109.5
H3M2 C3H H3M3 109.5
C4F C4A C4B 117.0(4)
C4F C4A C4G 122.4(5)
C4B C4A C4G 120.6(5)
O4B C4B C4A 118.4(4)
O4B C4B C4C 119.0(4)
C4A C4B C4C 122.3(4)
C4D C4C C4B 117.5(4)
C4D C4C C4I 121.7(4)
C4B C4C C4I 120.8(4)
C4C C4D C4E 123.3(4)
C4C C4D H4D 118.3
C4E C4D H4D 118.3
C4D C4E C4F 116.0(4)
C4D C4E C1H 121.4(4)
C4F C4E C1H 122.6(4)
C4A C4F O1B 118.7(4)
C4A C4F C4E 123.8(4)
O1B C4F C4E 117.2(4)
C4A C4G H4G1 109.5
C4A C4G H4G2 109.5
H4G1 C4G H4G2 109.5
C4A C4G H4G3 109.5
H4G1 C4G H4G3 109.5
H4G2 C4G H4G3 109.5
C1E C1D C1C 121.6(4)
C1E C1D H4AA 119.2
C1C C1D H4AA 119.2
C1C C1H C4E 111.0(3)
C1C C1H H4Z1 109.4
C4E C1H H4Z1 109.4
C1C C1H H4Z2 109.4
C4E C1H H4Z2 109.4
H4Z1 C1H H4Z2 108
P4 C4H H4M1 109.5
P4 C4H H4M2 109.5
H4M1 C4H H4M2 109.5
P4 C4H H4M3 109.5
H4M1 C4H H4M3 109.5
H4M2 C4H H4M3 109.5
C1F C1E C1D 118.8(4)
C1F C1E C2I 120.7(4)
C1D C1E C2I 120.5(4)
C1E C1F C1A 122.5(4)
C1E C1F O2A 118.9(4)
C1A C1F O2A 118.2(4)
C1B O1A P1 123.3(3)
C4F O1B P1 121.0(3)
C4B O4B P4 120.7(3)
C3F O4A P4 122.4(3)
C3B O3A P3 119.4(3)
C2F O3B P3 120.9(3)
C2B O2B P2 123.7(3)
C1F O2A P2 124.3(3)
O1 P1 O1A 114.0(2)
O1 P1 O1B 113.2(2)
O1A P1 O1B 106.46(19)
O1 P1 C1I 116.9(2)
O1A P1 C1I 102.0(2)
O1B P1 C1I 102.9(2)
O4 P4 O4A 113.8(2)
O4 P4 O4B 113.9(2)
O4A P4 O4B 105.4(2)
O4 P4 C4H 118.1(3)
O4A P4 C4H 101.9(2)
O4B P4 C4H 102.1(2)
O3 P3 O3B 113.5(2)
O3 P3 O3A 113.0(2)
O3B P3 O3A 105.71(19)
O3 P3 C3H 119.5(3)
O3B P3 C3H 102.3(2)
O3A P3 C3H 101.2(2)
O2 P2 O2A 114.7(2)
O2 P2 O2B 114.3(2)
O2A P2 O2B 105.25(19)
O2 P2 C2H 117.1(3)
O2A P2 C2H 101.4(2)
O2B P2 C2H 102.2(2)
O2AA C4AA O1AA 128.1(5)
O2AA C4AA C3AA 115.7(5)
O1AA C4AA C3AA 116.1(5)
N1AA C3AA C2AA 110.5(4)
N1AA C3AA C4AA 107.8(4)
C2AA C3AA C4AA 113.3(4)
N1AA C3AA H1C3 108.4
C2AA C3AA H1C3 108.4
C4AA C3AA H1C3 108.4
C3AA C2AA S1AA 112.7(3)
C3AA C2AA H1C2 109
S1AA C2AA H1C2 109
C3AA C2AA H2C2 109
S1AA C2AA H2C2 109
H1C2 C2AA H2C2 107.8
C3AA N1AA H1N1 109.5
C3AA N1AA H3N1 109.5
H1N1 N1AA H3N1 109.5
C3AA N1AA H2N1 109.5
H1N1 N1AA H2N1 109.5
H3N1 N1AA H2N1 109.5
C2AA S1AA H1S1 109.5
C5C C5B C5A 123.7(4)
C5C C5B O5A 119.3(4)
C5A C5B O5A 117.0(4)
C5D C5C C5B 117.5(4)
C5D C5C C5I 121.6(4)
C5B C5C C5I 121.0(4)
C5C C5D C5E 122.1(4)
C5C C5D H5D 118.9
C5E C5D H5D 118.9
C5D C5E C5F 117.7(4)
C5D C5E C6I 121.1(4)
C5F C5E C6I 121.2(4)
C5A C5F C5E 122.8(4)
C5A C5F O6B 118.3(4)
C5E C5F O6B 118.8(4)
C5A C5G H5G1 109.5
C5A C5G H5G2 109.5
H5G1 C5G H5G2 109.5
C5A C5G H5G3 109.5
H5G1 C5G H5G3 109.5
H5G2 C5G H5G3 109.5
C5F C5A C5B 116.2(4)
C5F C5A C5G 122.3(4)
C5B C5A C5G 121.5(4)
C5E C6I C6C 110.1(3)
C5E C6I H5Z1 109.6
C6C C6I H5Z1 109.6
C5E C6I H5Z2 109.6
C6C C6I H5Z2 109.6
H5Z1 C6I H5Z2 108.2
P5 C5H H5M1 109.5
P5 C5H H5M2 109.5
H5M1 C5H H5M2 109.5
P5 C5H H5M3 109.5
H5M1 C5H H5M3 109.5
H5M2 C5H H5M3 109.5
C6C C6B C6A 123.6(4)
C6C C6B O6A 118.3(4)
C6A C6B O6A 118.0(4)
C6B C6C C6D 117.9(4)
C6B C6C C6I 121.5(4)
C6D C6C C6I 120.6(4)
C6E C6D C6C 121.4(4)
C6E C6D H6D 119.3
C6C C6D H6D 119.3
C6D C6E C6F 118.0(4)
C6D C6E C7I 120.6(4)
C6F C6E C7I 121.3(4)
C6E C6F C6A 123.4(4)
C6E C6F O7B 118.6(4)
C6A C6F O7B 117.9(4)
C6A C6G H6G1 109.5
C6A C6G H6G2 109.5
H6G1 C6G H6G2 109.5
C6A C6G H6G3 109.5
H6G1 C6G H6G3 109.5
H6G2 C6G H6G3 109.5
C6B C6A C6F 115.7(4)
C6B C6A C6G 123.0(4)
C6F C6A C6G 121.3(4)
C7C C7I C6E 109.5(3)
C7C C7I H6Z1 109.8
C6E C7I H6Z1 109.8
C7C C7I H6Z2 109.8
C6E C7I H6Z2 109.8
H6Z1 C7I H6Z2 108.2
P6 C6H H6M1 109.5
P6 C6H H6M2 109.5
H6M1 C6H H6M2 109.5
P6 C6H H6M3 109.5
H6M1 C6H H6M3 109.5
H6M2 C6H H6M3 109.5
C7F C7A C7B 115.2(4)
C7F C7A C7G 122.1(5)
C7B C7A C7G 122.7(5)
C7C C7B C7A 124.1(5)
C7C C7B O7A 117.8(4)
C7A C7B O7A 118.0(4)
C7D C7C C7B 117.1(4)
C7D C7C C7I 121.1(4)
C7B C7C C7I 121.8(4)
C7C C7D C7E 122.1(4)
C7C C7D H7D 119
C7E C7D H7D 119
C7F C7E C7D 117.6(4)
C7F C7E C8I 121.8(4)
C7D C7E C8I 120.6(4)
C7E C7F C7A 123.9(5)
C7E C7F O8B 118.7(4)
C7A C7F O8B 117.3(4)
C7A C7G H7G1 109.5
C7A C7G H7G2 109.5
H7G1 C7G H7G2 109.5
C7A C7G H7G3 109.5
H7G1 C7G H7G3 109.5
H7G2 C7G H7G3 109.5
C8C C8I C7E 111.0(4)
C8C C8I H7Z1 109.4
C7E C8I H7Z1 109.4
C8C C8I H7Z2 109.4
C7E C8I H7Z2 109.4
H7Z1 C8I H7Z2 108
P7 C7H H7M1 109.5
P7 C7H H7M2 109.5
H7M1 C7H H7M2 109.5
P7 C7H H7M3 109.5
H7M1 C7H H7M3 109.5
H7M2 C7H H7M3 109.5
C8F C8A C8B 115.6(4)
C8F C8A C8G 122.8(4)
C8B C8A C8G 121.6(4)
C8C C8B C8A 124.0(4)
C8C C8B O8A 118.7(4)
C8A C8B O8A 117.0(4)
C8B C8C C8D 117.2(4)
C8B C8C C8I 122.4(4)
C8D C8C C8I 120.3(4)
C8E C8D C8C 121.7(4)
C8E C8D H8D 119.1
C8C C8D H8D 119.1
C8F C8E C8D 117.6(4)
C8F C8E C5I 122.3(4)
C8D C8E C5I 120.1(4)
C8E C8F C8A 123.9(4)
C8E C8F O5B 118.3(4)
C8A C8F O5B 117.8(4)
C8A C8G H8G1 109.5
C8A C8G H8G2 109.5
H8G1 C8G H8G2 109.5
C8A C8G H8G3 109.5
H8G1 C8G H8G3 109.5
H8G2 C8G H8G3 109.5
C8E C5I C5C 110.6(4)
C8E C5I H8Z1 109.5
C5C C5I H8Z1 109.5
C8E C5I H8Z2 109.5
C5C C5I H8Z2 109.5
H8Z1 C5I H8Z2 108.1
P8 C8H H8M1 109.5
P8 C8H H8M2 109.5
H8M1 C8H H8M2 109.5
P8 C8H H8M3 109.5
H8M1 C8H H8M3 109.5
H8M2 C8H H8M3 109.5
C5B O5A P5 121.0(3)
C8F O5B P5 120.4(3)
C6B O6A P6 123.3(3)
C5F O6B P6 122.4(3)
C7B O7A P7 122.0(3)
C6F O7B P7 123.2(3)
C8B O8A P8 122.4(3)
C7F O8B P8 120.7(3)
O5 P5 O5A 114.1(2)
O5 P5 O5B 113.5(2)
O5A P5 O5B 105.2(2)
O5 P5 C5H 117.8(2)
O5A P5 C5H 102.2(2)
O5B P5 C5H 102.3(2)
O6 P6 O6B 114.4(2)
O6 P6 O6A 113.3(2)
O6B P6 O6A 105.91(18)
O6 P6 C6H 118.2(3)
O6B P6 C6H 101.6(2)
O6A P6 C6H 101.8(2)
O7 P7 O7B 113.5(2)
O7 P7 O7A 113.8(2)
O7B P7 O7A 106.2(2)
O7 P7 C7H 117.1(3)
O7B P7 C7H 102.5(3)
O7A P7 C7H 102.4(3)
O8 P8 O8A 113.6(2)
O8 P8 O8B 113.7(2)
O8A P8 O8B 105.6(2)
O8 P8 C8H 118.1(3)
O8A P8 C8H 102.4(3)
O8B P8 C8H 102.0(2)
O1SA C1SA C2SA 112.0(6)
O1SA C1SA H1SX 109.2
C2SA C1SA H1SX 109.2
O1SA C1SA H1SB 109.2
C2SA C1SA H1SB 109.2
H1SX C1SA H1SB 107.9
O1SA C1SA H1S0 109.2
C2SA C1SA H1S0 109.2
O1SA C1SA H1SW 109.2
C2SA C1SA H1SW 109.2
H1S0 C1SA H1SW 107.9
F3SA C2SA F2SA 108.1(7)
F3SA C2SA F1SA 106.2(6)
F2SA C2SA F1SA 105.7(6)
F3SA C2SA C1SA 112.7(5)
F2SA C2SA C1SA 109.1(6)
F1SA C2SA C1SA 114.6(7)
C1SA O1SA H1SA 109.5
O1SB C1SB C2SB 110.2(5)
O1SB C1SB H1S3 109.6
C2SB C1SB H1S3 109.6
O1SB C1SB H1S4 109.6
C2SB C1SB H1S4 109.6
H1S3 C1SB H1S4 108.1
F3SB C2SB F1SB 106.8(6)
F3SB C2SB F2SB 110.3(9)
F1SB C2SB F2SB 104.7(7)
F3SB C2SB C1SB 110.6(7)
F1SB C2SB C1SB 111.7(7)
F2SB C2SB C1SB 112.4(6)
C1SB O1SB H1SQ 109.5
O1SC C1SC C2SC 108.8(5)
O1SC C1SC H1S5 109.9
C2SC C1SC H1S5 109.9
O1SC C1SC H1S6 109.9
C2SC C1SC H1S6 109.9
H1S5 C1SC H1S6 108.3
F3SC C2SC F1SC 105.8(7)
F3SC C2SC F2SC 106.0(7)
F1SC C2SC F2SC 108.9(7)
F3SC C2SC C1SC 111.6(7)
F1SC C2SC C1SC 112.8(6)
F2SC C2SC C1SC 111.3(7)
C1SC O1SC H1SC 109.5
O1SD C1SD C2SD 111.6(5)
O1SD C1SD H1S7 109.3
C2SD C1SD H1S7 109.3
O1SD C1SD H1S8 109.3
C2SD C1SD H1S8 109.3
H1S7 C1SD H1S8 108
F3SD C2SD F2SD 106.1(7)
F3SD C2SD F1SD 106.0(6)
F2SD C2SD F1SD 105.9(7)
F3SD C2SD C1SD 112.6(6)
F2SD C2SD C1SD 112.0(6)
F1SD C2SD C1SD 113.6(6)
C1SD O1SD H1SD 109.5
O1SF C1SF C2SF 112.0(7)
O1SF C1SF H1SY 109.2
C2SF C1SF H1SY 109.2
O1SF C1SF H1SZ 109.2
C2SF C1SF H1SZ 109.2
H1SY C1SF H1SZ 107.9
F2SF C2SF F3SF 108.3(8)
F2SF C2SF F1SF 105.4(9)
F3SF C2SF F1SF 105.4(7)
F2SF C2SF C1SF 110.7(7)
F3SF C2SF C1SF 111.6(7)
F1SF C2SF C1SF 115.0(8)
C1SF O1SF H1SF 109.5
O1SG C1SG C2SG 105(3)
O1SG C1SG H1S9 110.7
C2SG C1SG H1S9 110.7
O1SG C1SG H1SE 110.7
C2SG C1SG H1SE 110.7
H1S9 C1SG H1SE 108.8
F1SG C2SG F2SG 113(3)
F1SG C2SG F3SG 111(4)
F2SG C2SG F3SG 105(3)
F1SG C2SG C1SG 106(4)
F2SG C2SG C1SG 113(3)
F3SG C2SG C1SG 108(3)
C1SG O1SG H1SG 109.5

loop_
_geom_bond_atom_site_label_1
_geom_bond_atom_site_label_2
_geom_bond_distance
C4AB O2AB 1.245(8)
C4AB O4CY 1.260(8)
C4AB C3AB 1.540(7)
C3AB N1AB 1.490(7)
C3AB C2AB 1.513(7)
C3AB H2C3 1
C2AB S1AB 1.819(5)
C2AB H4C2 0.99
C2AB H3C2 0.99
N1AB H3N2 0.91
N1AB H1N2 0.91
N1AB H2N2 0.91
S1AB H1S2 1.2
C1A C1B 1.392(6)
C1A C1F 1.398(6)
C1A C1G 1.495(6)
C1G H1G1 0.98
C1G H1G2 0.98
C1G H1G3 0.98
C2I C2C 1.509(6)
C2I C1E 1.509(6)
C2I H1Z1 0.99
C2I H1Z2 0.99
C1I P1 1.763(5)
C1I H1M1 0.98
C1I H1M2 0.98
C1I H1M3 0.98
C1B C1C 1.391(6)
C1B O1A 1.416(5)
C2B O2B 1.393(5)
C2B C2A 1.398(6)
C2B C2C 1.402(6)
C2C C2D 1.380(6)
C2D C2E 1.393(6)
C2D H2D 0.95
C2E C2F 1.397(6)
C2E C3I 1.514(6)
C2F C2A 1.380(6)
C2F O3B 1.413(5)
C2G C2A 1.514(6)
C2G H2G1 0.98
C2G H2G2 0.98
C2G H2G3 0.98
C3I C3C 1.520(6)
C3I H2Z1 0.99
C3I H2Z2 0.99
C2H P2 1.777(5)
C2H H2M1 0.98
C2H H2M2 0.98
C2H H2M3 0.98
C3A C3F 1.380(6)
C3A C3B 1.387(6)
C3A C3G 1.505(6)
C3B C3C 1.402(6)
C3B O3A 1.402(5)
C3C C3D 1.387(6)
C3D C3E 1.385(6)
C3D H3D 0.95
C3E C3F 1.401(6)
C3E C4I 1.520(6)
C3F O4A 1.414(6)
C3G H3G1 0.98
C3G H3G2 0.98
C3G H3G3 0.98
C1C C1D 1.392(6)
C1C C1H 1.505(6)
C4I C4C 1.497(6)
C4I H3Z1 0.99
C4I H3Z2 0.99
C3H P3 1.764(5)
C3H H3M1 0.98
C3H H3M2 0.98
C3H H3M3 0.98
C4A C4F 1.369(7)
C4A C4B 1.399(7)
C4A C4G 1.511(6)
C4B O4B 1.399(6)
C4B C4C 1.404(6)
C4C C4D 1.382(7)
C4D C4E 1.388(6)
C4D H4D 0.95
C4E C4F 1.416(6)
C4E C1H 1.512(6)
C4F O1B 1.406(6)
C4G H4G1 0.98
C4G H4G2 0.98
C4G H4G3 0.98
C1D C1E 1.390(6)
C1D H4AA 0.95
C1H H4Z1 0.99
C1H H4Z2 0.99
C4H P4 1.776(5)
C4H H4M1 0.98
C4H H4M2 0.98
C4H H4M3 0.98
C1E C1F 1.389(6)
C1F O2A 1.402(5)
O1 P1 1.480(4)
O1A P1 1.595(4)
O1B P1 1.596(4)
O4 P4 1.473(4)
O4B P4 1.592(4)
O4A P4 1.584(4)
O3 P3 1.466(4)
O3A P3 1.598(4)
O3B P3 1.586(4)
O2 P2 1.455(4)
O2B P2 1.597(3)
O2A P2 1.592(3)
C4AA O2AA 1.251(7)
C4AA O1AA 1.259(8)
C4AA C3AA 1.545(7)
C3AA N1AA 1.505(6)
C3AA C2AA 1.511(7)
C3AA H1C3 1
C2AA S1AA 1.822(5)
C2AA H1C2 0.99
C2AA H2C2 0.99
N1AA H1N1 0.91
N1AA H3N1 0.91
N1AA H2N1 0.91
S1AA H1S1 1.2
C5B C5C 1.386(6)
C5B C5A 1.396(6)
C5B O5A 1.404(5)
C5C C5D 1.385(6)
C5C C5I 1.512(6)
C5D C5E 1.389(6)
C5D H5D 0.95
C5E C5F 1.401(6)
C5E C6I 1.512(6)
C5F C5A 1.387(6)
C5F O6B 1.415(5)
C5G C5A 1.505(6)
C5G H5G1 0.98
C5G H5G2 0.98
C5G H5G3 0.98
C6I C6C 1.521(5)
C6I H5Z1 0.99
C6I H5Z2 0.99
C5H P5 1.770(5)
C5H H5M1 0.98
C5H H5M2 0.98
C5H H5M3 0.98
C6B C6C 1.390(6)
C6B C6A 1.397(6)
C6B O6A 1.403(5)
C6C C6D 1.398(6)
C6D C6E 1.390(5)
C6D H6D 0.95
C6E C6F 1.394(6)
C6E C7I 1.514(6)
C6F C6A 1.399(6)
C6F O7B 1.407(5)
C6G C6A 1.488(6)
C6G H6G1 0.98
C6G H6G2 0.98
C6G H6G3 0.98
C7I C7C 1.507(6)
C7I H6Z1 0.99
C7I H6Z2 0.99
C6H P6 1.761(6)
C6H H6M1 0.98
C6H H6M2 0.98
C6H H6M3 0.98
C7A C7F 1.389(7)
C7A C7B 1.396(7)
C7A C7G 1.496(6)
C7B C7C 1.392(6)
C7B O7A 1.418(6)
C7C C7D 1.385(7)
C7D C7E 1.391(6)
C7D H7D 0.95
C7E C7F 1.387(6)
C7E C8I 1.524(7)
C7F O8B 1.422(6)
C7G H7G1 0.98
C7G H7G2 0.98
C7G H7G3 0.98
C8I C8C 1.504(6)
C8I H7Z1 0.99
C8I H7Z2 0.99
C7H P7 1.761(5)
C7H H7M1 0.98
C7H H7M2 0.98
C7H H7M3 0.98
C8A C8F 1.393(6)
C8A C8B 1.400(7)
C8A C8G 1.501(6)
C8B C8C 1.383(6)
C8B O8A 1.404(5)
C8C C8D 1.407(6)
C8D C8E 1.396(6)
C8D H8D 0.95
C8E C8F 1.388(6)
C8E C5I 1.511(6)
C8F O5B 1.405(5)
C8G H8G1 0.98
C8G H8G2 0.98
C8G H8G3 0.98
C5I H8Z1 0.99
C5I H8Z2 0.99
C8H P8 1.762(6)
C8H H8M1 0.98
C8H H8M2 0.98
C8H H8M3 0.98
O5 P5 1.460(4)
O5A P5 1.597(4)
O5B P5 1.604(4)
O6 P6 1.466(4)
O6A P6 1.594(3)
O6B P6 1.592(3)
O7 P7 1.473(3)
O7A P7 1.586(4)
O7B P7 1.579(4)
O8 P8 1.478(4)
O8A P8 1.588(4)
O8B P8 1.593(4)
C1SA O1SA 1.425(9)
C1SA C2SA 1.464(12)
C1SA H1SX 0.99
C1SA H1SB 0.99
C1SA H1S0 0.99
C1SA H1SW 0.99
C2SA F3SA 1.324(8)
C2SA F2SA 1.332(8)
C2SA F1SA 1.337(8)
O1SA H1SA 0.84
C1SB O1SB 1.431(11)
C1SB C2SB 1.487(12)
C1SB H1S3 0.99
C1SB H1S4 0.99
C2SB F3SB 1.321(8)
C2SB F1SB 1.334(8)
C2SB F2SB 1.337(11)
O1SB H1SQ 0.84
C1SC O1SC 1.416(7)
C1SC C2SC 1.471(9)
C1SC H1S5 0.99
C1SC H1S6 0.99
C2SC F3SC 1.315(10)
C2SC F1SC 1.346(8)
C2SC F2SC 1.356(11)
O1SC H1SC 0.84
C1SD O1SD 1.375(9)
C1SD C2SD 1.498(10)
C1SD H1S7 0.99
C1SD H1S8 0.99
C2SD F3SD 1.331(7)
C2SD F2SD 1.338(9)
C2SD F1SD 1.341(8)
O1SD H1SD 0.84
C1SF O1SF 1.392(10)
C1SF C2SF 1.516(12)
C1SF H1SY 0.99
C1SF H1SZ 0.99
C2SF F2SF 1.321(11)
C2SF F3SF 1.331(10)
C2SF F1SF 1.365(10)
O1SF H1SF 0.84
F3SG C2SG 1.35(5)
F1SG C2SG 1.22(4)
C1SG O1SG 1.450(7)
C1SG C2SG 1.52(3)
C1SG H1S9 0.99
C1SG H1SE 0.99
C2SG F2SG 1.30(3)
O1SG H1SG 0.84
